data_7711450
loop_
_publ_author_name
'Lan, Bi-Liu'
'Luo, Ai-Yi'
'Shao, Bing'
'Gao, Li-Na'
'Wei, Qin'
'Liang, Yu-Ning'
'Huang, Jin'
'Zhang, Zhong'

_publ_section_title
;
 Structural evolution from preorganized mononuclear triazamacrocyclic
 metalloligands to polynuclear metallocages and heterometallic 2D layers:
 modular architectures, assembly tracking and magnetic properties
;
_journal_name_full 'Dalton Transactions'
_journal_paper_doi 10.1039/D2DT02186B
_journal_year 2022
_chemical_formula_moiety '6(C5 H9 Co0.33 N O2.50 Tb0.17), Cl O4, 2(Cl), 5(H2 O)'
_chemical_formula_sum 'C30 H64 Cl3 Co2 N6 O24 Tb'
_chemical_formula_weight 1276.00
_space_group_IT_number 194
_space_group_name_Hall '-P 6c 2c'
_space_group_name_H-M_alt 'P 63/m m c'
_symmetry_cell_setting hexagonal
_symmetry_space_group_name_Hall '-P 6c 2c'
_symmetry_space_group_name_H-M 'P 63/m m c'
_atom_sites_solution_hydrogens geom
_atom_sites_solution_primary direct
_atom_sites_solution_secondary difmap
_audit_creation_method SHELXL-97
_audit_update_record
;
2022-09-07 deposited with the CCDC.	2022-09-23 downloaded from the CCDC.
;
_cell_angle_alpha 90.00
_cell_angle_beta 90.00
_cell_angle_gamma 120.00
_cell_formula_units_Z 2
_cell_length_a 9.0019(13)
_cell_length_b 9.0019(13)
_cell_length_c 30.036(5)
_cell_measurement_reflns_used 6794
_cell_measurement_temperature 296(2)
_cell_measurement_theta_max 26.08
_cell_measurement_theta_min 2.61
_cell_volume 2107.9(6)
_computing_cell_refinement SMART
_computing_data_collection 'SMART (Bruker, 2000)'
_computing_data_reduction 'SAINT (Bruker, 2000)'
_computing_structure_refinement SHELXTL
_computing_structure_solution 'SHELXTL (Bruker, 2000)'
_diffrn_ambient_temperature 296(2)
_diffrn_measured_fraction_theta_full 0.999
_diffrn_measured_fraction_theta_max 0.999
_diffrn_measurement_device_type 'Bruker Smart Apex CCD II'
_diffrn_measurement_method 'phi and omega scans'
_diffrn_radiation_monochromator graphite
_diffrn_radiation_source 'fine-focus sealed tube'
_diffrn_radiation_type MoK\a
_diffrn_radiation_wavelength 0.71073
_diffrn_reflns_av_R_equivalents 0.0553
_diffrn_reflns_av_sigmaI/netI 0.0151
_diffrn_reflns_limit_h_max 11
_diffrn_reflns_limit_h_min -11
_diffrn_reflns_limit_k_max 11
_diffrn_reflns_limit_k_min -11
_diffrn_reflns_limit_l_max 37
_diffrn_reflns_limit_l_min -37
_diffrn_reflns_number 23690
_diffrn_reflns_theta_full 26.00
_diffrn_reflns_theta_max 26.00
_diffrn_reflns_theta_min 2.61
_exptl_absorpt_coefficient_mu 2.727
_exptl_absorpt_correction_T_max 1.000
_exptl_absorpt_correction_T_min 0.873
_exptl_absorpt_correction_type multi-scan
_exptl_absorpt_process_details 'SADABS(Sheldrick, 1996)'
_exptl_crystal_colour purple
_exptl_crystal_density_diffrn 2.010
_exptl_crystal_density_method 'not measured'
_exptl_crystal_description plate
_exptl_crystal_F_000 1296
_exptl_crystal_size_max 0.33
_exptl_crystal_size_mid 0.29
_exptl_crystal_size_min 0.19
_refine_diff_density_max 2.510
_refine_diff_density_min -1.921
_refine_diff_density_rms 0.195
_refine_ls_extinction_method none
_refine_ls_goodness_of_fit_ref 1.032
_refine_ls_hydrogen_treatment constr
_refine_ls_matrix_type full
_refine_ls_number_parameters 82
_refine_ls_number_reflns 852
_refine_ls_number_restraints 26
_refine_ls_restrained_S_all 1.015
_refine_ls_R_factor_all 0.0715
_refine_ls_R_factor_gt 0.0688
_refine_ls_shift/su_max 0.000
_refine_ls_shift/su_mean 0.000
_refine_ls_structure_factor_coef Fsqd
_refine_ls_weighting_details 'calc w=1/[\s^2^(Fo^2^)+(0.0600P)^2^+70.0000P] where P=(Fo^2^+2Fc^2^)/3'
_refine_ls_weighting_scheme calc
_refine_ls_wR_factor_gt 0.1809
_refine_ls_wR_factor_ref 0.1819
_reflns_number_gt 796
_reflns_number_total 852
_reflns_threshold_expression >2sigma(I)
_cod_data_source_file d2dt02186b2.cif
_cod_data_source_block 6_CoTb_CCDC1
_cod_depositor_comments
;
The following automatic conversions were performed:

data item '_symmetry_cell_setting' value 'Hexagonal' was changed to
'hexagonal' in accordance with the
/home/data/users/saulius/crontab/automatic-downloads/rss-feeds/RSC/lib/dictionaries/cif_core.dic
dictionary named 'cif_core.dic' version 2.4.2 last updated on
2011-04-26.

Automatic conversion script
Id: cif_fix_values 7556 2019-12-06 15:28:31Z antanas 
;
_cod_database_code 7711450

loop_
_symmetry_equiv_pos_as_xyz
'x, y, z'
'x-y, x, z+1/2'
'-y, x-y, z'
'-x, -y, z+1/2'
'-x+y, -x, z'
'y, -x+y, z+1/2'
'-y, -x, -z+1/2'
'x-y, -y, -z'
'x, x-y, -z+1/2'
'y, x, -z'
'-x+y, y, -z+1/2'
'-x, -x+y, -z'
'-x, -y, -z'
'-x+y, -x, -z-1/2'
'y, -x+y, -z'
'x, y, -z-1/2'
'x-y, x, -z'
'-y, x-y, -z-1/2'
'y, x, z-1/2'
'-x+y, y, z'
'-x, -x+y, z-1/2'
'-y, -x, z'
'x-y, -y, z-1/2'
'x, x-y, z'

loop_
_atom_site_label
_atom_site_type_symbol
_atom_site_fract_x
_atom_site_fract_y
_atom_site_fract_z
_atom_site_U_iso_or_equiv
_atom_site_adp_type
_atom_site_occupancy
_atom_site_symmetry_multiplicity
_atom_site_calc_flag
_atom_site_refinement_flags
_atom_site_disorder_assembly
_atom_site_disorder_group
C1 C 0.1064(14) 0.6303(17) 0.0613(4) 0.097(6) Uani 1 1 d . . .
H1A H -0.0064 0.6075 0.0705 0.117 Uiso 1 1 calc R . .
H1B H 0.1239 0.6727 0.0309 0.117 Uiso 1 1 calc R . .
C2 C 0.088(2) 0.781(2) 0.1155(6) 0.036(4) Uani 0.50 1 d P . .
H2A H 0.1439 0.8706 0.1375 0.043 Uiso 0.25 1 calc PR . .
H2B H 0.0333 0.8198 0.0943 0.043 Uiso 0.25 1 calc PR . .
C3 C -0.056(2) 0.623(3) 0.1395(6) 0.040(4) Uani 0.50 1 d P . .
H3A H -0.1373 0.5501 0.1170 0.048 Uiso 0.50 1 calc PR . .
H3B H -0.1160 0.6635 0.1584 0.048 Uiso 0.50 1 calc PR . .
C4 C 0.5026(10) 0.4974(10) 0.1715(4) 0.061(5) Uani 1 2 d S . .
Cl1 Cl 1.0000 0.0000 0.0000 0.36(3) Uani 1 12 d SDU . .
Cl2 Cl 0.66667 0.33333 0.05209(18) 0.0391(13) Uani 1 6 d S . .
Co1 Co 0.33333 0.66667 0.12877(8) 0.0229(7) Uani 1 6 d S . .
N1 N 0.2336(7) 0.7664(7) 0.0895(3) 0.045(3) Uani 1 2 d S . .
O1 O 0.4287(6) 0.5713(6) 0.1682(3) 0.063(4) Uani 1 2 d S . .
O2 O 0.5550(6) 0.4450(6) 0.1994(3) 0.047(3) Uani 1 2 d S . .
O3 O 0.8267(14) 0.1733(14) 0.2500 0.108(8) Uani 1 4 d S . .
H3C H 0.7849 0.0866 0.2323 0.161 Uiso 0.50 1 d PR . .
H3D H 0.8316 0.1277 0.2747 0.161 Uiso 0.50 1 d PR . .
O4 O 1.0000 0.0000 0.0479(3) 0.36(3) Uani 0.50 6 d SPDU . .
O5 O 0.912(3) 0.088(3) 0.015(4) 0.36(3) Uani 0.50 2 d SPDU . .
O6 O 0.1956(13) 0.391(3) 0.2500 0.070(5) Uani 1 4 d S . .
H6C H 0.1883 0.3348 0.2265 0.104 Uiso 0.25 1 d PR . .
H6D H 0.2160 0.4886 0.2408 0.104 Uiso 0.25 1 d PR . .
O7 O 1.0000 1.0000 0.208(2) 0.37(5) Uani 1 6 d S . .
H7C H 0.9620 0.9241 0.1823 0.561 Uiso 0.33333 2 d SPR . .
H7D H 0.9225 1.0266 0.2034 0.561 Uiso 0.16667 1 d PR . .
Tb1 Tb 0.66667 0.33333 0.2500 0.0237(4) Uani 1 12 d S . .

loop_
_atom_site_aniso_label
_atom_site_aniso_U_11
_atom_site_aniso_U_22
_atom_site_aniso_U_33
_atom_site_aniso_U_23
_atom_site_aniso_U_13
_atom_site_aniso_U_12
C1 0.032(6) 0.108(12) 0.086(8) 0.065(8) -0.027(6) -0.013(6)
C2 0.036(9) 0.034(9) 0.049(9) 0.016(8) 0.010(8) 0.027(8)
C3 0.032(10) 0.054(12) 0.035(8) 0.010(9) 0.010(8) 0.021(9)
C4 0.106(12) 0.106(12) 0.027(6) -0.002(3) 0.002(3) 0.095(13)
Cl1 0.35(4) 0.35(4) 0.36(7) 0.000 0.000 0.18(2)
Cl2 0.044(2) 0.044(2) 0.030(3) 0.000 0.000 0.0218(10)
Co1 0.0254(9) 0.0254(9) 0.0178(12) 0.000 0.000 0.0127(5)
N1 0.077(7) 0.077(7) 0.018(5) 0.003(2) -0.003(2) 0.066(8)
O1 0.113(9) 0.113(9) 0.022(4) 0.002(2) -0.002(2) 0.101(9)
O2 0.067(5) 0.067(5) 0.032(4) 0.006(2) -0.006(2) 0.051(6)
O3 0.155(19) 0.155(19) 0.062(11) 0.000 0.000 0.12(2)
O4 0.35(4) 0.35(4) 0.36(7) 0.000 0.000 0.18(2)
O5 0.35(4) 0.35(4) 0.36(7) 0.000(3) 0.000(3) 0.18(2)
O6 0.074(9) 0.083(14) 0.056(9) 0.000 0.000 0.041(7)
O7 0.41(7) 0.41(7) 0.30(8) 0.000 0.000 0.21(4)
Tb1 0.0293(6) 0.0293(6) 0.0125(6) 0.000 0.000 0.0147(3)

loop_
_atom_type_symbol
_atom_type_description
_atom_type_scat_dispersion_real
_atom_type_scat_dispersion_imag
_atom_type_scat_source
C C 0.0033 0.0016 'International Tables Vol C Tables 4.2.6.8 and 6.1.1.4'
H H 0.0000 0.0000 'International Tables Vol C Tables 4.2.6.8 and 6.1.1.4'
Cl Cl 0.1484 0.1585 'International Tables Vol C Tables 4.2.6.8 and 6.1.1.4'
Co Co 0.3494 0.9721 'International Tables Vol C Tables 4.2.6.8 and 6.1.1.4'
N N 0.0061 0.0033 'International Tables Vol C Tables 4.2.6.8 and 6.1.1.4'
O O 0.0106 0.0060 'International Tables Vol C Tables 4.2.6.8 and 6.1.1.4'
Tb Tb -0.1723 4.1537 'International Tables Vol C Tables 4.2.6.8 and 6.1.1.4'

loop_
_geom_angle_atom_site_label_1
_geom_angle_atom_site_label_2
_geom_angle_atom_site_label_3
_geom_angle
_geom_angle_site_symmetry_1
_geom_angle_site_symmetry_3
_geom_angle_publ_flag
C1 C1 N1 116.6(7) 24_565 . ?
C1 C1 H1A 108.1 24_565 . ?
N1 C1 H1A 108.1 . . ?
C1 C1 H1B 108.1 24_565 . ?
N1 C1 H1B 108.1 . . ?
H1A C1 H1B 107.3 . . ?
C3 C2 N1 120.4(14) . . ?
C3 C2 H2A 107.2 . . ?
N1 C2 H2A 107.2 . . ?
C3 C2 H2B 107.2 . . ?
N1 C2 H2B 107.2 . . ?
H2A C2 H2B 106.9 . . ?
C2 C3 C4 119.4(14) . 5_565 ?
C2 C3 H3A 107.5 . . ?
C4 C3 H3A 107.5 5_565 . ?
C2 C3 H3B 107.5 . . ?
C4 C3 H3B 107.5 5_565 . ?
H3A C3 H3B 107.0 . . ?
O1 C4 O2 139.1(14) . . ?
O1 C4 C3 100.6(10) . 3_665 ?
O2 C4 C3 103.9(10) . 3_665 ?
O1 C4 C3 100.6(10) . 20 ?
O2 C4 C3 103.9(10) . 20 ?
C3 C4 C3 105.3(15) 3_665 20 ?
O4 Cl1 O4 180.0 13_755 . ?
O4 Cl1 O5 108(5) 13_755 5_765 ?
O4 Cl1 O5 72(5) . 5_765 ?
O4 Cl1 O5 72(5) 13_755 17_545 ?
O4 Cl1 O5 108(5) . 17_545 ?
O5 Cl1 O5 180(7) 5_765 17_545 ?
O4 Cl1 O5 72(5) 13_755 13_755 ?
O4 Cl1 O5 108(5) . 13_755 ?
O5 Cl1 O5 69(5) 5_765 13_755 ?
O5 Cl1 O5 111(5) 17_545 13_755 ?
O4 Cl1 O5 108(5) 13_755 3_645 ?
O4 Cl1 O5 72(5) . 3_645 ?
O5 Cl1 O5 111(5) 5_765 3_645 ?
O5 Cl1 O5 69(5) 17_545 3_645 ?
O5 Cl1 O5 69(5) 13_755 3_645 ?
O4 Cl1 O5 72(5) 13_755 15_665 ?
O4 Cl1 O5 108(5) . 15_665 ?
O5 Cl1 O5 69(5) 5_765 15_665 ?
O5 Cl1 O5 111(5) 17_545 15_665 ?
O5 Cl1 O5 111(5) 13_755 15_665 ?
O5 Cl1 O5 180(7) 3_645 15_665 ?
O4 Cl1 O5 108(5) 13_755 . ?
O4 Cl1 O5 72(5) . . ?
O5 Cl1 O5 111(5) 5_765 . ?
O5 Cl1 O5 69(5) 17_545 . ?
O5 Cl1 O5 180(7) 13_755 . ?
O5 Cl1 O5 111(5) 3_645 . ?
O5 Cl1 O5 69(5) 15_665 . ?
O1 Co1 O1 85.3(4) 3_665 5_565 ?
O1 Co1 O1 85.3(4) 3_665 . ?
O1 Co1 O1 85.3(4) 5_565 . ?
O1 Co1 N1 93.7(3) 3_665 . ?
O1 Co1 N1 93.7(3) 5_565 . ?
O1 Co1 N1 178.6(4) . . ?
O1 Co1 N1 178.6(4) 3_665 3_665 ?
O1 Co1 N1 93.7(3) 5_565 3_665 ?
O1 Co1 N1 93.7(3) . 3_665 ?
N1 Co1 N1 87.3(4) . 3_665 ?
O1 Co1 N1 93.7(3) 3_665 5_565 ?
O1 Co1 N1 178.6(4) 5_565 5_565 ?
O1 Co1 N1 93.7(3) . 5_565 ?
N1 Co1 N1 87.3(4) . 5_565 ?
N1 Co1 N1 87.3(4) 3_665 5_565 ?
C1 N1 C1 108.6(10) . 22_665 ?
C1 N1 C2 128.8(11) . 22_665 ?
C1 N1 C2 91.1(10) 22_665 22_665 ?
C1 N1 C2 91.1(10) . . ?
C1 N1 C2 128.8(11) 22_665 . ?
C1 N1 Co1 108.2(7) . . ?
C1 N1 Co1 108.2(7) 22_665 . ?
C2 N1 Co1 109.3(7) 22_665 . ?
C2 N1 Co1 109.3(7) . . ?
C4 O1 Co1 146.3(10) . . ?
C4 O2 Tb1 175.4(10) . . ?
Tb1 O3 H3C 114.0 . . ?
Tb1 O3 H3D 117.2 . . ?
H3C O3 H3D 101.8 . . ?
Cl1 O4 O5 54(3) . 3_645 ?
Cl1 O4 O5 54(3) . . ?
O5 O4 O5 89(4) 3_645 . ?
Cl1 O4 O5 54(3) . 5_765 ?
O5 O4 O5 89(4) 3_645 5_765 ?
O5 O4 O5 89(4) . 5_765 ?
Cl1 O5 O5 55(2) . 17_545 ?
Cl1 O5 O5 55(2) . 15_665 ?
O5 O5 O5 93(10) 17_545 15_665 ?
Cl1 O5 O4 54(3) . . ?
O5 O5 O4 89(4) 17_545 . ?
O5 O5 O4 89(4) 15_665 . ?
H6C O6 H6D 105.0 . . ?
H7C O7 H7D 91.1 . . ?
O2 Tb1 O2 135.75(17) 14_666 3_655 ?
O2 Tb1 O2 81.4(4) 14_666 18_656 ?
O2 Tb1 O2 82.3(5) 3_655 18_656 ?
O2 Tb1 O2 82.3(5) 14_666 5_665 ?
O2 Tb1 O2 81.4(4) 3_655 5_665 ?
O2 Tb1 O2 135.75(17) 18_656 5_665 ?
O2 Tb1 O2 135.75(17) 14_666 . ?
O2 Tb1 O2 81.4(4) 3_655 . ?
O2 Tb1 O2 135.75(17) 18_656 . ?
O2 Tb1 O2 81.4(4) 5_665 . ?
O2 Tb1 O2 81.4(4) 14_666 16_556 ?
O2 Tb1 O2 135.75(17) 3_655 16_556 ?
O2 Tb1 O2 81.4(4) 18_656 16_556 ?
O2 Tb1 O2 135.75(17) 5_665 16_556 ?
O2 Tb1 O2 82.3(5) . 16_556 ?
O2 Tb1 O3 67.88(8) 14_666 . ?
O2 Tb1 O3 67.88(8) 3_655 . ?
O2 Tb1 O3 67.88(8) 18_656 . ?
O2 Tb1 O3 67.88(8) 5_665 . ?
O2 Tb1 O3 138.9(2) . . ?
O2 Tb1 O3 138.9(2) 16_556 . ?
O2 Tb1 O3 67.88(8) 14_666 3_655 ?
O2 Tb1 O3 138.9(2) 3_655 3_655 ?
O2 Tb1 O3 138.9(2) 18_656 3_655 ?
O2 Tb1 O3 67.88(8) 5_665 3_655 ?
O2 Tb1 O3 67.88(8) . 3_655 ?
O2 Tb1 O3 67.88(8) 16_556 3_655 ?
O3 Tb1 O3 120.000(4) . 3_655 ?
O2 Tb1 O3 138.9(2) 14_666 14_666 ?
O2 Tb1 O3 67.88(8) 3_655 14_666 ?
O2 Tb1 O3 67.88(8) 18_656 14_666 ?
O2 Tb1 O3 138.9(2) 5_665 14_666 ?
O2 Tb1 O3 67.88(8) . 14_666 ?
O2 Tb1 O3 67.88(8) 16_556 14_666 ?
O3 Tb1 O3 120.000(3) . 14_666 ?
O3 Tb1 O3 120.000(2) 3_655 14_666 ?

loop_
_geom_bond_atom_site_label_1
_geom_bond_atom_site_label_2
_geom_bond_distance
_geom_bond_site_symmetry_2
_geom_bond_publ_flag
C1 C1 1.39(3) 24_565 ?
C1 N1 1.459(12) . ?
C1 H1A 0.9700 . ?
C1 H1B 0.9700 . ?
C2 C3 1.54(2) . ?
C2 N1 1.585(19) . ?
C2 H2A 0.9700 . ?
C2 H2B 0.9700 . ?
C3 C4 1.71(2) 5_565 ?
C3 H3A 0.9700 . ?
C3 H3B 0.9700 . ?
C4 O1 1.156(19) . ?
C4 O2 1.171(17) . ?
C4 C3 1.71(2) 3_665 ?
C4 C3 1.71(2) 20 ?
Cl1 O4 1.439(10) 13_755 ?
Cl1 O4 1.439(10) . ?
Cl1 O5 1.443(10) 5_765 ?
Cl1 O5 1.443(10) 17_545 ?
Cl1 O5 1.443(10) 13_755 ?
Cl1 O5 1.443(10) 3_645 ?
Cl1 O5 1.443(10) 15_665 ?
Cl1 O5 1.443(10) . ?
Co1 O1 1.902(10) 3_665 ?
Co1 O1 1.902(10) 5_565 ?
Co1 O1 1.902(10) . ?
Co1 N1 1.952(10) . ?
Co1 N1 1.952(10) 3_665 ?
Co1 N1 1.952(10) 5_565 ?
N1 C1 1.459(12) 22_665 ?
N1 C2 1.585(19) 22_665 ?
O2 Tb1 2.312(9) . ?
O3 Tb1 2.50(2) . ?
O3 H3C 0.8593 . ?
O3 H3D 0.8604 . ?
O4 O5 1.69(11) 3_645 ?
O4 O5 1.69(11) . ?
O4 O5 1.69(11) 5_765 ?
O5 O5 1.64(10) 17_545 ?
O5 O5 1.64(10) 15_665 ?
O6 H6C 0.8523 . ?
O6 H6D 0.8467 . ?
O7 H7C 0.9737 . ?
O7 H7D 0.8548 . ?
Tb1 O2 2.312(9) 14_666 ?
Tb1 O2 2.312(9) 3_655 ?
Tb1 O2 2.312(9) 18_656 ?
Tb1 O2 2.312(9) 5_665 ?
Tb1 O2 2.312(9) 16_556 ?
Tb1 O3 2.50(2) 3_655 ?
Tb1 O3 2.50(2) 14_666 ?

loop_
_geom_torsion_atom_site_label_1
_geom_torsion_atom_site_label_2
_geom_torsion_atom_site_label_3
_geom_torsion_atom_site_label_4
_geom_torsion
_geom_torsion_site_symmetry_1
_geom_torsion_site_symmetry_2
_geom_torsion_site_symmetry_3
_geom_torsion_site_symmetry_4
_geom_torsion_publ_flag
N1 C2 C3 C4 45(2) . . . 5_565 ?
C1 C1 N1 C1 105.2(9) 24_565 . . 22_665 ?
C1 C1 N1 C2 -147.5(10) 24_565 . . 22_665 ?
C1 C1 N1 C2 -122.9(7) 24_565 . . . ?
C1 C1 N1 Co1 -12.2(7) 24_565 . . . ?
C3 C2 N1 C1 58.1(15) . . . . ?
C3 C2 N1 C1 173.3(12) . . . 22_665 ?
C3 C2 N1 C2 -149.8(12) . . . 22_665 ?
C3 C2 N1 Co1 -51.7(16) . . . . ?
O1 Co1 N1 C1 -164.0(7) 3_665 . . . ?
O1 Co1 N1 C1 -78.5(7) 5_565 . . . ?
N1 Co1 N1 C1 15.1(8) 3_665 . . . ?
N1 Co1 N1 C1 102.5(6) 5_565 . . . ?
O1 Co1 N1 C1 78.5(7) 3_665 . . 22_665 ?
O1 Co1 N1 C1 164.0(7) 5_565 . . 22_665 ?
N1 Co1 N1 C1 -102.5(6) 3_665 . . 22_665 ?
N1 Co1 N1 C1 -15.1(8) 5_565 . . 22_665 ?
O1 Co1 N1 C2 -19.4(8) 3_665 . . 22_665 ?
O1 Co1 N1 C2 66.1(8) 5_565 . . 22_665 ?
N1 Co1 N1 C2 159.6(7) 3_665 . . 22_665 ?
N1 Co1 N1 C2 -113.0(8) 5_565 . . 22_665 ?
O1 Co1 N1 C2 -66.1(8) 3_665 . . . ?
O1 Co1 N1 C2 19.4(8) 5_565 . . . ?
N1 Co1 N1 C2 113.0(8) 3_665 . . . ?
N1 Co1 N1 C2 -159.6(7) 5_565 . . . ?
O2 C4 O1 Co1 180.000(2) . . . . ?
C3 C4 O1 Co1 -54.0(8) 3_665 . . . ?
C3 C4 O1 Co1 54.0(8) 20 . . . ?
O1 Co1 O1 C4 -137.18(18) 3_665 . . . ?
O1 Co1 O1 C4 137.18(18) 5_565 . . . ?
N1 Co1 O1 C4 43.8(2) 3_665 . . . ?
N1 Co1 O1 C4 -43.8(2) 5_565 . . . ?
O5 Cl1 O4 O5 -120.000(1) 5_765 . . 3_645 ?
O5 Cl1 O4 O5 60.000(2) 17_545 . . 3_645 ?
O5 Cl1 O4 O5 -60.000(2) 13_755 . . 3_645 ?
O5 Cl1 O4 O5 180.0 15_665 . . 3_645 ?
O5 Cl1 O4 O5 120.000(2) . . . 3_645 ?
O5 Cl1 O4 O5 120.000(2) 5_765 . . . ?
O5 Cl1 O4 O5 -60.000(3) 17_545 . . . ?
O5 Cl1 O4 O5 180.000(2) 13_755 . . . ?
O5 Cl1 O4 O5 -120.000(2) 3_645 . . . ?
O5 Cl1 O4 O5 60.0 15_665 . . . ?
O5 Cl1 O4 O5 180.000(1) 17_545 . . 5_765 ?
O5 Cl1 O4 O5 60.0 13_755 . . 5_765 ?
O5 Cl1 O4 O5 120.0 3_645 . . 5_765 ?
O5 Cl1 O4 O5 -60.000(3) 15_665 . . 5_765 ?
O5 Cl1 O4 O5 -120.0 . . . 5_765 ?
O4 Cl1 O5 O5 62(7) 13_755 . . 17_545 ?
O4 Cl1 O5 O5 -118(7) . . . 17_545 ?
O5 Cl1 O5 O5 180.0 5_765 . . 17_545 ?
O5 Cl1 O5 O5 -57(13) 3_645 . . 17_545 ?
O5 Cl1 O5 O5 123(13) 15_665 . . 17_545 ?
O4 Cl1 O5 O5 -62(7) 13_755 . . 15_665 ?
O4 Cl1 O5 O5 118(7) . . . 15_665 ?
O5 Cl1 O5 O5 57(13) 5_765 . . 15_665 ?
O5 Cl1 O5 O5 -123(13) 17_545 . . 15_665 ?
O5 Cl1 O5 O5 180.0 3_645 . . 15_665 ?
O4 Cl1 O5 O4 180.000(2) 13_755 . . . ?
O5 Cl1 O5 O4 -62(7) 5_765 . . . ?
O5 Cl1 O5 O4 118(7) 17_545 . . . ?
O5 Cl1 O5 O4 62(7) 3_645 . . . ?
O5 Cl1 O5 O4 -118(7) 15_665 . . . ?
O5 O4 O5 Cl1 -44.6(18) 3_645 . . . ?
O5 O4 O5 Cl1 44.6(18) 5_765 . . . ?
Cl1 O4 O5 O5 46(6) . . . 17_545 ?
O5 O4 O5 O5 2(7) 3_645 . . 17_545 ?
O5 O4 O5 O5 91(4) 5_765 . . 17_545 ?
Cl1 O4 O5 O5 -46(6) . . . 15_665 ?
O5 O4 O5 O5 -91(4) 3_645 . . 15_665 ?
O5 O4 O5 O5 -2(7) 5_765 . . 15_665 ?
